data_7004679
loop_
_publ_author_name
'Marchetti, Fabio'
'Pampaloni, Guido'
'Zacchini, Stefano'

_publ_section_title
;
 Unusual room temperature activation of 1,2-dialkoxyalkanes by niobium
 and tantalum pentachlorides
;
_journal_issue 48
_journal_name_full 'Dalton Transactions'
_journal_page_first 7026
_journal_page_last 7035
_journal_paper_doi 10.1039/b810210d
_journal_year 2008
_chemical_formula_sum 'C4 H10 Cl8 Nb2 O3'
_chemical_formula_weight 575.54
_chemical_name_systematic
;
?
;
_space_group_IT_number 19
_symmetry_cell_setting orthorhombic
_symmetry_space_group_name_Hall 'P 2ac 2ab'
_symmetry_space_group_name_H-M 'P 21 21 21'
_atom_sites_solution_hydrogens geom
_atom_sites_solution_primary direct
_atom_sites_solution_secondary difmap
_audit_creation_method SHELXL-97
_cell_angle_alpha 90.00
_cell_angle_beta 90.00
_cell_angle_gamma 90.00
_cell_formula_units_Z 4
_cell_length_a 7.0287(5)
_cell_length_b 13.5297(9)
_cell_length_c 17.5555(12)
_cell_measurement_reflns_used 7726
_cell_measurement_temperature 100(2)
_cell_measurement_theta_max 28.6855
_cell_measurement_theta_min 2.320
_cell_volume 1669.5(2)
_computing_structure_refinement 'SHELXL-97 (Sheldrick, 1997)'
_computing_structure_solution 'SHELXS-97 (Sheldrick, 1990)'
_diffrn_ambient_temperature 100(2)
_diffrn_measured_fraction_theta_full 0.992
_diffrn_measured_fraction_theta_max 0.992
_diffrn_measurement_device_type 'CCD area detector'
_diffrn_measurement_method 'phi and omega scans'
_diffrn_radiation_monochromator graphite
_diffrn_radiation_source 'fine-focus sealed tube'
_diffrn_radiation_type MoK\a
_diffrn_radiation_wavelength 0.71073
_diffrn_reflns_av_R_equivalents 0.0173
_diffrn_reflns_av_sigmaI/netI 0.0214
_diffrn_reflns_limit_h_max 6
_diffrn_reflns_limit_h_min -8
_diffrn_reflns_limit_k_max 17
_diffrn_reflns_limit_k_min -11
_diffrn_reflns_limit_l_max 22
_diffrn_reflns_limit_l_min -22
_diffrn_reflns_number 9274
_diffrn_reflns_theta_full 27.00
_diffrn_reflns_theta_max 27.00
_diffrn_reflns_theta_min 1.90
_exptl_absorpt_coefficient_mu 2.644
_exptl_absorpt_correction_T_max 0.7421
_exptl_absorpt_correction_T_min 0.6067
_exptl_absorpt_correction_type empirical
_exptl_crystal_colour pale-yellow
_exptl_crystal_density_diffrn 2.290
_exptl_crystal_density_method 'not measured'
_exptl_crystal_description prism
_exptl_crystal_F_000 1104
_exptl_crystal_size_max 0.21
_exptl_crystal_size_mid 0.15
_exptl_crystal_size_min 0.12
_refine_diff_density_max 0.255
_refine_diff_density_min -0.401
_refine_diff_density_rms 0.061
_refine_ls_abs_structure_details 'Flack H D (1983), Acta Cryst. A39, 876-881'
_refine_ls_abs_structure_Flack 0.00(3)
_refine_ls_extinction_method none
_refine_ls_goodness_of_fit_ref 1.068
_refine_ls_hydrogen_treatment constr
_refine_ls_matrix_type full
_refine_ls_number_parameters 156
_refine_ls_number_reflns 3564
_refine_ls_number_restraints 0
_refine_ls_restrained_S_all 1.068
_refine_ls_R_factor_all 0.0144
_refine_ls_R_factor_gt 0.0138
_refine_ls_shift/su_max 0.001
_refine_ls_shift/su_mean 0.000
_refine_ls_structure_factor_coef Fsqd
_refine_ls_weighting_details 'calc w=1/[\s^2^(Fo^2^)+(0.0129P)^2^+0.2996P] where P=(Fo^2^+2Fc^2^)/3'
_refine_ls_weighting_scheme calc
_refine_ls_wR_factor_gt 0.0325
_refine_ls_wR_factor_ref 0.0327
_reflns_number_gt 3496
_reflns_number_total 3564
_reflns_threshold_expression >2sigma(I)
_cod_data_source_file b810210d.txt
_cod_data_source_block p212121
_cod_original_sg_symbol_H-M P2(1)2(1)2(1)
_cod_database_code 7004679

loop_
_symmetry_equiv_pos_as_xyz
'x, y, z'
'-x+1/2, -y, z+1/2'
'-x, y+1/2, -z+1/2'
'x+1/2, -y+1/2, -z'

loop_
_atom_site_label
_atom_site_type_symbol
_atom_site_fract_x
_atom_site_fract_y
_atom_site_fract_z
_atom_site_U_iso_or_equiv
_atom_site_adp_type
_atom_site_occupancy
_atom_site_symmetry_multiplicity
_atom_site_calc_flag
_atom_site_refinement_flags
_atom_site_disorder_assembly
_atom_site_disorder_group
Nb1 Nb 0.62536(3) 0.095614(14) 0.162928(9) 0.01085(4) Uani 1 1 d . . .
Nb2 Nb 0.50147(3) -0.043362(14) -0.023167(9) 0.01226(5) Uani 1 1 d . . .
Cl1 Cl 0.76334(8) 0.02220(4) -0.08677(3) 0.02156(12) Uani 1 1 d . . .
Cl2 Cl 0.40627(8) -0.13701(4) -0.12403(3) 0.02091(12) Uani 1 1 d . . .
Cl3 Cl 0.32875(8) 0.09778(4) -0.05762(3) 0.02228(12) Uani 1 1 d . . .
Cl4 Cl 0.24364(8) -0.08872(4) 0.05269(3) 0.01745(11) Uani 1 1 d . . .
Cl5 Cl 0.69029(8) -0.16421(4) 0.03118(3) 0.02129(12) Uani 1 1 d . . .
Cl6 Cl 0.45264(7) 0.24004(4) 0.13461(3) 0.01709(11) Uani 1 1 d . . .
Cl7 Cl 0.85620(9) -0.01550(4) 0.20671(3) 0.02028(12) Uani 1 1 d . . .
Cl8 Cl 0.38388(8) 0.02300(4) 0.23043(3) 0.01978(12) Uani 1 1 d . . .
O1 O 0.5906(2) 0.04163(11) 0.07292(8) 0.0149(3) Uani 1 1 d . . .
O2 O 0.8701(2) 0.18427(11) 0.13211(8) 0.0131(3) Uani 1 1 d . . .
O3 O 0.7071(2) 0.18824(11) 0.26708(8) 0.0139(3) Uani 1 1 d . . .
C1 C 0.9965(3) 0.15407(17) 0.07020(11) 0.0189(5) Uani 1 1 d . . .
H1A H 1.0671 0.2117 0.0516 0.028 Uiso 1 1 calc R . .
H1B H 0.9209 0.1260 0.0286 0.028 Uiso 1 1 calc R . .
H1C H 1.0862 0.1042 0.0890 0.028 Uiso 1 1 calc R . .
C2 C 0.9736(3) 0.23320(16) 0.19304(11) 0.0147(4) Uani 1 1 d . . .
H2A H 1.0503 0.2884 0.1724 0.018 Uiso 1 1 calc R . .
H2B H 1.0602 0.1860 0.2186 0.018 Uiso 1 1 calc R . .
C3 C 0.8292(3) 0.27122(16) 0.24813(12) 0.0157(5) Uani 1 1 d . . .
H3A H 0.8923 0.2970 0.2945 0.019 Uiso 1 1 calc R . .
H3B H 0.7539 0.3252 0.2248 0.019 Uiso 1 1 calc R . .
C4 C 0.5761(3) 0.21431(18) 0.32779(12) 0.0202(5) Uani 1 1 d . . .
H4A H 0.6480 0.2385 0.3718 0.030 Uiso 1 1 calc R . .
H4B H 0.5024 0.1559 0.3426 0.030 Uiso 1 1 calc R . .
H4C H 0.4895 0.2661 0.3100 0.030 Uiso 1 1 calc R . .

loop_
_atom_site_aniso_label
_atom_site_aniso_U_11
_atom_site_aniso_U_22
_atom_site_aniso_U_33
_atom_site_aniso_U_23
_atom_site_aniso_U_13
_atom_site_aniso_U_12
Nb1 0.01224(9) 0.00920(9) 0.01111(8) -0.00090(7) 0.00065(7) -0.00061(8)
Nb2 0.01560(10) 0.01023(9) 0.01094(8) 0.00004(7) 0.00086(7) -0.00079(8)
Cl1 0.0232(3) 0.0235(3) 0.0180(2) -0.0022(2) 0.0055(2) -0.0087(3)
Cl2 0.0231(3) 0.0232(3) 0.0164(2) -0.0059(2) 0.0006(2) -0.0061(2)
Cl3 0.0271(3) 0.0174(3) 0.0224(2) 0.0076(2) 0.0020(2) 0.0053(3)
Cl4 0.0186(3) 0.0147(3) 0.0190(2) 0.0013(2) 0.0042(2) -0.0018(2)
Cl5 0.0256(3) 0.0171(3) 0.0211(2) 0.0010(2) -0.0003(2) 0.0071(2)
Cl6 0.0133(3) 0.0144(3) 0.0235(2) 0.0012(2) -0.0020(2) 0.0021(2)
Cl7 0.0244(3) 0.0153(3) 0.0211(2) 0.0020(2) -0.0014(2) 0.0060(3)
Cl8 0.0225(3) 0.0178(3) 0.0190(2) -0.0010(2) 0.0063(2) -0.0063(3)
O1 0.0177(8) 0.0144(8) 0.0126(6) -0.0009(6) 0.0024(6) -0.0031(7)
O2 0.0120(7) 0.0136(8) 0.0137(6) -0.0019(5) 0.0018(6) -0.0010(7)
O3 0.0147(8) 0.0136(8) 0.0134(6) -0.0028(6) 0.0019(6) -0.0017(6)
C1 0.0158(11) 0.0238(12) 0.0170(9) -0.0045(8) 0.0048(9) -0.0006(11)
C2 0.0142(11) 0.0150(11) 0.0149(9) -0.0008(8) -0.0021(8) -0.0020(10)
C3 0.0157(11) 0.0123(11) 0.0192(10) -0.0011(8) 0.0008(8) -0.0039(9)
C4 0.0213(12) 0.0237(13) 0.0155(10) -0.0058(9) 0.0061(9) -0.0010(10)

loop_
_atom_type_symbol
_atom_type_description
_atom_type_scat_dispersion_real
_atom_type_scat_dispersion_imag
_atom_type_scat_source
C C 0.0033 0.0016 'International Tables Vol C Tables 4.2.6.8 and 6.1.1.4'
H H 0.0000 0.0000 'International Tables Vol C Tables 4.2.6.8 and 6.1.1.4'
O O 0.0106 0.0060 'International Tables Vol C Tables 4.2.6.8 and 6.1.1.4'
Cl Cl 0.1484 0.1585 'International Tables Vol C Tables 4.2.6.8 and 6.1.1.4'
Nb Nb -2.0727 0.6215 'International Tables Vol C Tables 4.2.6.8 and 6.1.1.4'

loop_
_geom_angle_atom_site_label_1
_geom_angle_atom_site_label_2
_geom_angle_atom_site_label_3
_geom_angle
_geom_angle_site_symmetry_1
_geom_angle_site_symmetry_3
_geom_angle_publ_flag
O1 Nb1 O2 96.67(6) . . ?
O1 Nb1 O3 168.53(6) . . ?
O2 Nb1 O3 72.37(5) . . ?
O1 Nb1 Cl8 100.58(5) . . ?
O2 Nb1 Cl8 162.75(4) . . ?
O3 Nb1 Cl8 90.43(4) . . ?
O1 Nb1 Cl7 97.17(5) . . ?
O2 Nb1 Cl7 83.52(4) . . ?
O3 Nb1 Cl7 85.15(4) . . ?
Cl8 Nb1 Cl7 93.91(2) . . ?
O1 Nb1 Cl6 94.78(5) . . ?
O2 Nb1 Cl6 84.10(4) . . ?
O3 Nb1 Cl6 81.01(4) . . ?
Cl8 Nb1 Cl6 94.77(2) . . ?
Cl7 Nb1 Cl6 163.69(2) . . ?
O1 Nb2 Cl2 178.76(4) . . ?
O1 Nb2 Cl5 83.48(4) . . ?
Cl2 Nb2 Cl5 95.51(2) . . ?
O1 Nb2 Cl1 86.67(4) . . ?
Cl2 Nb2 Cl1 94.09(2) . . ?
Cl5 Nb2 Cl1 90.78(2) . . ?
O1 Nb2 Cl4 85.32(4) . . ?
Cl2 Nb2 Cl4 93.97(2) . . ?
Cl5 Nb2 Cl4 91.39(2) . . ?
Cl1 Nb2 Cl4 171.41(2) . . ?
O1 Nb2 Cl3 85.23(4) . . ?
Cl2 Nb2 Cl3 95.77(2) . . ?
Cl5 Nb2 Cl3 168.71(2) . . ?
Cl1 Nb2 Cl3 88.58(2) . . ?
Cl4 Nb2 Cl3 87.66(2) . . ?
Nb1 O1 Nb2 167.07(9) . . ?
C2 O2 C1 111.77(16) . . ?
C2 O2 Nb1 117.76(11) . . ?
C1 O2 Nb1 120.90(12) . . ?
C3 O3 C4 110.80(16) . . ?
C3 O3 Nb1 112.86(11) . . ?
C4 O3 Nb1 124.07(13) . . ?
O2 C1 H1A 109.5 . . ?
O2 C1 H1B 109.5 . . ?
H1A C1 H1B 109.5 . . ?
O2 C1 H1C 109.5 . . ?
H1A C1 H1C 109.5 . . ?
H1B C1 H1C 109.5 . . ?
O2 C2 C3 107.09(17) . . ?
O2 C2 H2A 110.3 . . ?
C3 C2 H2A 110.3 . . ?
O2 C2 H2B 110.3 . . ?
C3 C2 H2B 110.3 . . ?
H2A C2 H2B 108.6 . . ?
O3 C3 C2 106.48(17) . . ?
O3 C3 H3A 110.4 . . ?
C2 C3 H3A 110.4 . . ?
O3 C3 H3B 110.4 . . ?
C2 C3 H3B 110.4 . . ?
H3A C3 H3B 108.6 . . ?
O3 C4 H4A 109.5 . . ?
O3 C4 H4B 109.5 . . ?
H4A C4 H4B 109.5 . . ?
O3 C4 H4C 109.5 . . ?
H4A C4 H4C 109.5 . . ?
H4B C4 H4C 109.5 . . ?

loop_
_geom_bond_atom_site_label_1
_geom_bond_atom_site_label_2
_geom_bond_distance
_geom_bond_site_symmetry_2
_geom_bond_publ_flag
Nb1 O1 1.7579(14) . ?
Nb1 O2 2.1661(15) . ?
Nb1 O3 2.2898(14) . ?
Nb1 Cl8 2.2913(6) . ?
Nb1 Cl7 2.3417(6) . ?
Nb1 Cl6 2.3536(6) . ?
Nb2 O1 2.1353(14) . ?
Nb2 Cl2 2.2778(6) . ?
Nb2 Cl5 2.3120(6) . ?
Nb2 Cl1 2.3284(6) . ?
Nb2 Cl4 2.3311(6) . ?
Nb2 Cl3 2.3423(6) . ?
O2 C2 1.453(2) . ?
O2 C1 1.462(2) . ?
O3 C3 1.452(3) . ?
O3 C4 1.452(2) . ?
C1 H1A 0.9800 . ?
C1 H1B 0.9800 . ?
C1 H1C 0.9800 . ?
C2 C3 1.493(3) . ?
C2 H2A 0.9900 . ?
C2 H2B 0.9900 . ?
C3 H3A 0.9900 . ?
C3 H3B 0.9900 . ?
C4 H4A 0.9800 . ?
C4 H4B 0.9800 . ?
C4 H4C 0.9800 . ?

loop_
_geom_torsion_atom_site_label_1
_geom_torsion_atom_site_label_2
_geom_torsion_atom_site_label_3
_geom_torsion_atom_site_label_4
_geom_torsion
_geom_torsion_site_symmetry_1
_geom_torsion_site_symmetry_2
_geom_torsion_site_symmetry_3
_geom_torsion_site_symmetry_4
_geom_torsion_publ_flag
O2 Nb1 O1 Nb2 173.0(4) . . . . ?
O3 Nb1 O1 Nb2 -170.2(2) . . . . ?
Cl8 Nb1 O1 Nb2 -6.6(4) . . . . ?
Cl7 Nb1 O1 Nb2 88.7(4) . . . . ?
Cl6 Nb1 O1 Nb2 -102.4(4) . . . . ?
Cl2 Nb2 O1 Nb1 -42(2) . . . . ?
Cl5 Nb2 O1 Nb1 -77.9(4) . . . . ?
Cl1 Nb2 O1 Nb1 -169.1(4) . . . . ?
Cl4 Nb2 O1 Nb1 14.0(4) . . . . ?
Cl3 Nb2 O1 Nb1 102.0(4) . . . . ?
O1 Nb1 O2 C2 -170.44(14) . . . . ?
O3 Nb1 O2 C2 13.01(13) . . . . ?
Cl8 Nb1 O2 C2 8.3(2) . . . . ?
Cl7 Nb1 O2 C2 -73.94(14) . . . . ?
Cl6 Nb1 O2 C2 95.42(14) . . . . ?
O1 Nb1 O2 C1 -26.98(15) . . . . ?
O3 Nb1 O2 C1 156.46(15) . . . . ?
Cl8 Nb1 O2 C1 151.79(13) . . . . ?
Cl7 Nb1 O2 C1 69.51(14) . . . . ?
Cl6 Nb1 O2 C1 -121.12(14) . . . . ?
O1 Nb1 O3 C3 0.0(4) . . . . ?
O2 Nb1 O3 C3 17.53(13) . . . . ?
Cl8 Nb1 O3 C3 -163.85(13) . . . . ?
Cl7 Nb1 O3 C3 102.26(13) . . . . ?
Cl6 Nb1 O3 C3 -69.09(13) . . . . ?
O1 Nb1 O3 C4 138.7(3) . . . . ?
O2 Nb1 O3 C4 156.15(16) . . . . ?
Cl8 Nb1 O3 C4 -25.23(15) . . . . ?
Cl7 Nb1 O3 C4 -119.12(15) . . . . ?
Cl6 Nb1 O3 C4 69.53(15) . . . . ?
C1 O2 C2 C3 173.36(17) . . . . ?
Nb1 O2 C2 C3 -40.0(2) . . . . ?
C4 O3 C3 C2 172.79(16) . . . . ?
Nb1 O3 C3 C2 -43.07(19) . . . . ?
O2 C2 C3 O3 52.1(2) . . . . ?
